data_4503047
loop_
_publ_author_name
'Neels, Antonia'
'Mantero, D\'eborah Gonz\'alez'
'Stoeckli-Evans, Helen'

_publ_section_title
;
 Solid-State Synthesis of New Diimide Compounds: A Two-Step Reaction
 Followed by X-ray Powder Diffraction
;
_journal_issue 4
_journal_name_full 'Crystal Growth &amp; Design'
_journal_page_first 1147
_journal_paper_doi 10.1021/cg070058q
_journal_volume 8
_journal_year 2008
_chemical_compound_source synthesis
_chemical_formula_analytical 'C20 H8 N4 O4 Cl2'
_chemical_formula_moiety 'C20 H8 N4 O4 Cl2'
_chemical_formula_structural 'C20 H8 N4 O4 Cl2'
_chemical_formula_sum 'C20 H8 Cl2 N4 O4'
_chemical_formula_weight 439.22
_chemical_name_systematic ' ?'
_space_group_IT_number 14
_symmetry_cell_setting monoclinic
_symmetry_space_group_name_Hall '-P 2ybc'
_symmetry_space_group_name_H-M 'P 1 21/c 1'
_audit_creation_date 2005-05-26T08:16
_audit_creation_method 'from EXP file using GSAS2CIF'
_audit_update_record ' 2005-05-26T08:16  Initial CIF as created by GSAS2CIF'
_cell_angle_alpha 90.0
_cell_angle_beta 93.163(7)
_cell_angle_gamma 90.0
_cell_formula_units_Z 2
_cell_length_a 7.8867(5)
_cell_length_b 7.5288(6)
_cell_length_c 14.3507(9)
_cell_measurement_temperature 293
_cell_volume 850.81(10)
_computing_data_collection 'WinXPow, Stoe & Cie (1997)'
_computing_data_reduction 'WinXPow, Stoe & Cie (1997)'
_computing_molecular_graphics PLATON04
_computing_publication_material GSAS
_computing_structure_refinement GSAS
_computing_structure_solution DASH
_diffrn_ambient_temperature 293
_diffrn_detector 'linear PSD'
_diffrn_measurement_device_type 'Stoe STADIP'
_diffrn_radiation_monochromator 'curved Ge111'
_diffrn_radiation_polarisn_ratio 0.599
_diffrn_radiation_probe x-ray
_diffrn_radiation_type 'Cu Kalpha1'
_diffrn_radiation_wavelength 1.54051
_diffrn_source X-rays
_diffrn_source_target Cu\Ka
_diffrn_source_type 'sealed tube'
_exptl_absorpt_coefficient_mu 3.806
_exptl_absorpt_correction_T_max 1.00000
_exptl_absorpt_correction_T_min 1.00000
_exptl_absorpt_process_details
;   GSAS Absorption/surface roughness correction: function number 0
 No correction is applied.
;
_exptl_crystal_density_diffrn 1.714
_pd_block_id 2005-05-26T08:16|3b|g|g
_pd_calc_method 'Rietveld Refinement'
_pd_char_colour white
_pd_char_particle_morphology powder
_pd_instr_location ' ?'
_pd_meas_2theta_range_inc 0.01
_pd_meas_2theta_range_max 89.99
_pd_meas_2theta_range_min 4.0
_pd_meas_number_of_points 8600
_pd_meas_scan_method step
_pd_phase_name 3b
_pd_prep_temperature 293
_pd_proc_2theta_range_inc 0.01
_pd_proc_2theta_range_max 89.97453
_pd_proc_2theta_range_min 3.98453
_pd_proc_info_datetime 2005-05-26T08:16:43
_pd_proc_info_excluded_regions
; data <8deg excluded - no reflections observed
data >80deg excluded - strong overlapp of reflections
;
_pd_proc_ls_background_function
;   GSAS Background function number 1 with 21 terms.
 Shifted Chebyshev function of 1st kind
      1:    690.016     2:   -364.919     3:   -24.5512     4:    151.944    
      5:   -97.8736     6:   -3.55896     7:    64.8302     8:   -49.5538    
      9:  -0.693708    10:    28.0318    11:   -23.5305    12:    3.20305    
     13:    6.90024    14:  -8.977350E-0215:  -0.799034    16:   -10.7706    
     17:    10.3990    18:   -3.41379    19:   -8.91252    20:    9.40438    
     21:   -2.69700    
;
_pd_proc_ls_peak_cutoff 0.01000
_pd_proc_ls_profile_function
;
 CW Profile function number 2 with  18 terms
 Profile coefficients for Simpson's rule integration of pseudovoigt function
 C.J. Howard (1982). J. Appl. Cryst.,15,615-620.
 P. Thompson, D.E. Cox & J.B. Hastings (1987). J. Appl. Cryst.,20,79-83.
 Peak tails are ignored  where the intensity is below 0.0100 times the peak
   Aniso. broadening axis   0.0   0.0   1.0
;
_pd_proc_ls_prof_R_factor 0.0480
_pd_proc_ls_prof_wR_expected 0.0323
_pd_proc_ls_prof_wR_factor 0.0630
_pd_proc_number_of_points 8600
_pd_spec_mounting
;
capillary
;
_pd_spec_mount_mode transmission
_pd_spec_shape cylinder
_pd_spec_size_axial 0.5
_pd_spec_size_equat 5
_pd_spec_size_thick 0.5
_refine_diff_density_max 0.183
_refine_diff_density_min -0.213
_refine_ls_goodness_of_fit_all 2.01
_refine_ls_hydrogen_treatment constr
_refine_ls_matrix_type full
_refine_ls_number_parameters 85
_refine_ls_number_restraints 80
_refine_ls_R_Fsqd_factor 0.05949
_refine_ls_shift/su_max 0.02
_refine_ls_shift/su_mean 0.00
_reflns_d_resolution_high 1.199
_reflns_d_resolution_low 7.875
_reflns_limit_h_max 6
_reflns_limit_h_min 0
_reflns_limit_k_max 6
_reflns_limit_k_min 0
_reflns_limit_l_max 12
_reflns_limit_l_min -12
_reflns_number_total 1038
_cod_data_source_file cg070058q-file001.cif
_cod_data_source_block 3b_publ
_cod_depositor_comments
;
The following automatic conversions were performed:

'_geom_bond_publ_flag' value 'N' changed to 'n' according to
/home/saulius/struct/CIF-dictionaries/cif_core.dic dictionary named
'cif_core.dic' version 2.4.1 from 2010-06-29 (62
times).

'_geom_angle_publ_flag' value 'N' changed to 'n' according
to /home/saulius/struct/CIF-dictionaries/cif_core.dic dictionary
named 'cif_core.dic' version 2.4.1 from 2010-06-29 (34 times).

Automatic conversion script
Id: cif_fix_values 1715 2011-07-08 13:25:40Z adriana 
;
_cod_original_cell_volume 850.8(1)
_cod_original_sg_symbol_H-M 'P 21/c'
_cod_database_code 4503047
_refine_ls_r_f_factor 0.0367
_gsas_exptl_extinct_corr_t_min 1.00000
_gsas_exptl_extinct_corr_t_max 1.00000

loop_
_symmetry_equiv_pos_site_id
_symmetry_equiv_pos_as_xyz
1 +x,+y,+z
2 -x,+y+1/2,-z+1/2
-1 -x,-y,-z
-2 +x,-y+1/2,+z+1/2

loop_
_atom_site_type_symbol
_atom_site_label
_atom_site_fract_x
_atom_site_fract_y
_atom_site_fract_z
_atom_site_occupancy
_atom_site_thermal_displace_type
_atom_site_U_iso_or_equiv
_atom_site_symmetry_multiplicity
C C1 0.5628(6) 0.1706(4) 0.50022(32) 1.0 Uiso 0.0301(23) 4
C C2 0.4001(6) 0.1364(6) 0.46532(24) 1.0 Uiso 0.0301(23) 4
C C3 0.2668(6) 0.2581(7) 0.42404(31) 1.0 Uiso 0.0301(23) 4
C C4 0.1565(5) -0.0245(8) 0.42328(30) 1.0 Uiso 0.0301(23) 4
C C5 0.3346(4) -0.0341(7) 0.46511(28) 1.0 Uiso 0.0301(23) 4
C C6 -0.0231(6) 0.2165(8) 0.35976(28) 1.0 Uiso 0.0301(23) 4
C C7 -0.0729(6) 0.3928(7) 0.36322(31) 1.0 Uiso 0.0301(23) 4
C C8 -0.2267(7) 0.4463(7) 0.32344(35) 1.0 Uiso 0.0301(23) 4
C C9 -0.2902(7) 0.1526(9) 0.27267(32) 1.0 Uiso 0.0301(23) 4
C C10 -0.1355(8) 0.0996(7) 0.31352(35) 1.0 Uiso 0.0301(23) 4
Cl CL1 -0.2972(5) 0.6643(6) 0.32744(30) 1.0 Uiso 0.0652(28) 4
N N1 0.1282(6) 0.1517(7) 0.40065(30) 1.0 Uiso 0.0301(23) 4
N N2 -0.3327(7) 0.3263(9) 0.27893(32) 1.0 Uiso 0.0301(23) 4
O O1 0.2848(8) 0.4188(7) 0.4161(4) 1.0 Uiso 0.0301(23) 4
O O2 0.0651(8) -0.1526(10) 0.4141(4) 1.0 Uiso 0.0301(23) 4
H H1 0.6051(11) 0.2860(6) 0.4998(6) 1.0 Uiso 0.03 4
H H7 -0.0009(10) 0.4747(11) 0.3937(5) 1.0 Uiso 0.03 4
H H9 -0.3616(10) 0.0698(12) 0.2428(5) 1.0 Uiso 0.03 4
H H10 -0.1041(12) -0.0194(7) 0.3099(6) 1.0 Uiso 0.03 4

loop_
_atom_type_symbol
_atom_type_number_in_cell
_atom_type_scat_dispersion_real
_atom_type_scat_dispersion_imag
_atom_type_scat_Cromer_Mann_a1
_atom_type_scat_Cromer_Mann_a2
_atom_type_scat_Cromer_Mann_a3
_atom_type_scat_Cromer_Mann_a4
_atom_type_scat_Cromer_Mann_b1
_atom_type_scat_Cromer_Mann_b2
_atom_type_scat_Cromer_Mann_b3
_atom_type_scat_Cromer_Mann_b4
_atom_type_scat_Cromer_Mann_c
_atom_type_scat_source
C 40.0 0.017 0.009 2.31000 20.8439 1.02000 10.2075 1.58860 0.56870 0.86500 51.6512 0.21560 International_Tables_Vol_C
Cl 4.0 0.348 0.702 11.4604 0.01040 7.19640 1.16620 6.25560 18.5194 1.64550 47.7784 -9.5574 International_Tables_Vol_C
N 8.0 0.029 0.018 12.2126 0.00570 3.13220 9.89330 2.01250 28.9975 1.16630 0.58260 -11.529 International_Tables_Vol_C
O 8.0 0.047 0.032 3.04850 13.2771 2.28680 5.70110 1.54630 0.32390 0.86700 32.9089 0.25080 International_Tables_Vol_C
H 16.0 0.000 0.000 0.49300 10.5109 0.32291 26.1257 0.14019 3.14236 0.04081 57.7997 0.00304 International_Tables_Vol_C

loop_
_geom_angle_atom_site_label_1
_geom_angle_atom_site_label_2
_geom_angle_atom_site_label_3
_geom_angle
_geom_angle_site_symmetry_1
_geom_angle_site_symmetry_3
_geom_angle_publ_flag
C2 C1 C5 120.44(28) 1_555 -1_656 n
C2 C1 H1 120.0(4) 1_555 1_555 n
C5 C1 H1 119.5(5) -1_656 1_555 n
C1 C2 C3 130.7(4) 1_555 1_555 n
C1 C2 C5 121.05(28) 1_555 1_555 n
C3 C2 C5 108.3(4) 1_555 1_555 n
C2 C3 N1 105.70(34) 1_555 1_555 n
C2 C3 O1 124.1(5) 1_555 1_555 n
N1 C3 O1 130.2(5) 1_555 1_555 n
C5 C4 N1 106.02(35) 1_555 1_555 n
C5 C4 O2 123.1(5) 1_555 1_555 n
N1 C4 O2 130.9(5) 1_555 1_555 n
C1 C5 C2 118.51(29) -1_656 1_555 n
C1 C5 C4 134.1(4) -1_656 1_555 n
C2 C5 C4 107.4(4) 1_555 1_555 n
C7 C6 C10 116.67(34) 1_555 1_555 n
C7 C6 N1 124.0(4) 1_555 1_555 n
C10 C6 N1 119.3(4) 1_555 1_555 n
C6 C7 C8 120.77(31) 1_555 1_555 n
C6 C7 H7 119.0(5) 1_555 1_555 n
C8 C7 H7 120.2(5) 1_555 1_555 n
C7 C8 CL1 122.8(4) 1_555 1_555 n
C7 C8 N2 120.3(4) 1_555 1_555 n
CL1 C8 N2 116.9(4) 1_555 1_555 n
C10 C9 N2 117.81(35) 1_555 1_555 n
C10 C9 H9 120.0(5) 1_555 1_555 n
N2 C9 H9 122.2(5) 1_555 1_555 n
C6 C10 C9 122.93(32) 1_555 1_555 n
C6 C10 H10 118.1(4) 1_555 1_555 n
C9 C10 H10 119.0(4) 1_555 1_555 n
C3 N1 C4 112.63(35) 1_555 1_555 n
C3 N1 C6 123.3(4) 1_555 1_555 n
C4 N1 C6 124.1(4) 1_555 1_555 n
C8 N2 C9 121.5(4) 1_555 1_555 n

loop_
_geom_bond_atom_site_label_1
_geom_bond_atom_site_label_2
_geom_bond_distance
_geom_bond_site_symmetry_2
_geom_bond_publ_flag
C1 C2 1.3753(33) 1_555 n
C1 C5 1.3838(35) -1_656 n
C1 H1 0.9305(21) 1_555 n
C2 C1 1.3753(33) 1_555 n
C2 C3 1.493(4) 1_555 n
C2 C5 1.3835(34) 1_555 n
C2 H1 2.010(4) 1_555 n
C3 C2 1.493(4) 1_555 n
C3 N1 1.382(4) 1_555 n
C3 O1 1.224(4) 1_555 n
C4 C5 1.499(4) 1_555 n
C4 N1 1.381(4) 1_555 n
C4 O2 1.207(4) 1_555 n
C5 C1 1.3838(35) -1_656 n
C5 C2 1.3835(34) 1_555 n
C5 C4 1.499(4) 1_555 n
C5 H1 2.012(4) -1_656 n
C6 C7 1.3861(34) 1_555 n
C6 C10 1.3912(34) 1_555 n
C6 N1 1.3891(34) 1_555 n
C6 H7 2.010(4) 1_555 n
C6 H10 2.006(4) 1_555 n
C7 C6 1.3861(34) 1_555 n
C7 C8 1.3725(35) 1_555 n
C7 CL1 2.734(6) 1_555 n
C7 H7 0.9304(21) 1_555 n
C8 C7 1.3725(35) 1_555 n
C8 CL1 1.7351(34) 1_555 n
C8 N2 1.366(4) 1_555 n
C8 H7 2.008(4) 1_555 n
C9 C10 1.3828(33) 1_555 n
C9 N2 1.354(4) 1_555 n
C9 H9 0.9293(21) 1_555 n
C9 H10 2.007(4) 1_555 n
C10 C6 1.3912(34) 1_555 n
C10 C9 1.3828(33) 1_555 n
C10 H9 2.015(4) 1_555 n
C10 H10 0.9319(21) 1_555 n
CL1 C7 2.734(6) 1_555 n
CL1 C8 1.7351(34) 1_555 n
CL1 N2 2.649(6) 1_555 n
N1 C3 1.382(4) 1_555 n
N1 C4 1.381(4) 1_555 n
N1 C6 1.3891(34) 1_555 n
N2 C8 1.366(4) 1_555 n
N2 C9 1.354(4) 1_555 n
N2 CL1 2.649(6) 1_555 n
N2 H9 2.009(4) 1_555 n
O1 C3 1.224(4) 1_555 n
O2 C4 1.207(4) 1_555 n
H1 C1 0.9305(21) 1_555 n
H1 C2 2.010(4) 1_555 n
H1 C5 2.012(4) -1_656 n
H7 C6 2.010(4) 1_555 n
H7 C7 0.9304(21) 1_555 n
H7 C8 2.008(4) 1_555 n
H9 C9 0.9293(21) 1_555 n
H9 C10 2.015(4) 1_555 n
H9 N2 2.009(4) 1_555 n
H10 C6 2.006(4) 1_555 n
H10 C9 2.007(4) 1_555 n
H10 C10 0.9319(21) 1_555 n
